data_4118995
loop_
_publ_author_name
'Holger Braunschweig'
'Alexander Damme'
'J. Oscar C. Jimenez-Halla'
'Christian H\"orl'
'Ivo Krummenacher'
'Thomas Kupfer'
'Lisa Mail\"ander'
'Krzysztof Radacki'

_publ_section_title
;
 1-Heteroaromatic-Substituted Tetraphenylboroles: \p-\p Interactions
 Between Aromatic and Antiaromatic Rings Through a B-C Bond
;
_journal_name_full 'Journal of the American Chemical Society'
_journal_page_first 20169
_journal_page_last 20177
_journal_paper_doi 10.1021/ja309935t
_journal_volume 134
_journal_year 2012
_chemical_formula_moiety 'C33 H26 B N'
_chemical_formula_sum 'C33 H26 B N'
_chemical_formula_weight 447.36
_chemical_name_common
;
?
;
_chemical_name_systematic
; 
?
;
_space_group_IT_number 96
_symmetry_cell_setting tetragonal
_symmetry_space_group_name_Hall 'P 4nw 2abw'
_symmetry_space_group_name_H-M 'P 43 21 2'
_atom_sites_solution_hydrogens geom
_atom_sites_solution_primary direct
_atom_sites_solution_secondary difmap
_audit_creation_method SHELXL-97
_cell_angle_alpha 90.00
_cell_angle_beta 90.00
_cell_angle_gamma 90.00
_cell_formula_units_Z 4
_cell_length_a 9.9150(6)
_cell_length_b 9.9150(6)
_cell_length_c 25.0921(15)
_cell_measurement_reflns_used 8095
_cell_measurement_temperature 293(2)
_cell_measurement_theta_max 25.80
_cell_measurement_theta_min 2.21
_cell_volume 2466.7(3)
_computing_cell_refinement 'Saint+ ver. 7.68A (Bruker AXS)'
_computing_data_collection 'APEX2 ver. 2010.3 (Bruker AXS)'
_computing_data_reduction 'Saint+ ver. 7.68A (Bruker AXS)'
_computing_molecular_graphics 'XP ver. 5.1 (Bruker AXS, 1998)'
_computing_publication_material 'SHELXL-97 (Sheldrick, 2008)'
_computing_structure_refinement 'SHELXL-97 (Sheldrick, 1997)'
_computing_structure_solution 'SHELXS-97 (Sheldrick, 1990)'
_diffrn_ambient_temperature 293(2)
_diffrn_detector_area_resol_mean 8.333
_diffrn_measured_fraction_theta_full 0.999
_diffrn_measured_fraction_theta_max 0.997
_diffrn_measurement_device_type 'Bruker X8-APEX II'
_diffrn_measurement_method '\f and \w scans'
_diffrn_radiation_monochromator 'multi-layer mirror'
_diffrn_radiation_source 'rotating anode'
_diffrn_radiation_type MoK\a
_diffrn_radiation_wavelength 0.71073
_diffrn_reflns_av_R_equivalents 0.0691
_diffrn_reflns_av_sigmaI/netI 0.0258
_diffrn_reflns_limit_h_max 12
_diffrn_reflns_limit_h_min -12
_diffrn_reflns_limit_k_max 12
_diffrn_reflns_limit_k_min -12
_diffrn_reflns_limit_l_max 21
_diffrn_reflns_limit_l_min -31
_diffrn_reflns_number 26171
_diffrn_reflns_theta_full 26.00
_diffrn_reflns_theta_max 26.42
_diffrn_reflns_theta_min 2.21
_exptl_absorpt_coefficient_mu 0.068
_exptl_absorpt_correction_T_max 0.7454
_exptl_absorpt_correction_T_min 0.5810
_exptl_absorpt_correction_type multi-scan
_exptl_absorpt_process_details 'Sadabs 2008/1 (Bruker 2008)'
_exptl_crystal_colour red
_exptl_crystal_density_diffrn 1.205
_exptl_crystal_description plate
_exptl_crystal_F_000 944
_exptl_crystal_size_max 0.26
_exptl_crystal_size_mid 0.14
_exptl_crystal_size_min 0.06
_refine_diff_density_max 0.156
_refine_diff_density_min -0.138
_refine_diff_density_rms 0.030
_refine_ls_extinction_method none
_refine_ls_goodness_of_fit_ref 1.139
_refine_ls_hydrogen_treatment constr
_refine_ls_matrix_type full
_refine_ls_number_parameters 187
_refine_ls_number_reflns 1543
_refine_ls_number_restraints 88
_refine_ls_restrained_S_all 1.129
_refine_ls_R_factor_all 0.0511
_refine_ls_R_factor_gt 0.0397
_refine_ls_shift/su_max 0.029
_refine_ls_shift/su_mean 0.002
_refine_ls_structure_factor_coef Fsqd
_refine_ls_weighting_details 'calc w=1/[\s^2^(Fo^2^)+(0.0295P)^2^+0.8095P] where P=(Fo^2^+2Fc^2^)/3'
_refine_ls_weighting_scheme calc
_refine_ls_wR_factor_gt 0.0913
_refine_ls_wR_factor_ref 0.0958
_reflns_number_gt 1296
_reflns_number_total 1543
_reflns_threshold_expression >2sigma(I)
_cod_data_source_file ja309935t_si_001_4.cif
_cod_data_source_block 11
_cod_database_code 4118995

loop_
_symmetry_equiv_pos_as_xyz
'x, y, z'
'-x, -y, z+1/2'
'-y+1/2, x+1/2, z+3/4'
'y+1/2, -x+1/2, z+1/4'
'-x+1/2, y+1/2, -z+3/4'
'x+1/2, -y+1/2, -z+1/4'
'y, x, -z'
'-y, -x, -z+1/2'

loop_
_atom_site_label
_atom_site_type_symbol
_atom_site_fract_x
_atom_site_fract_y
_atom_site_fract_z
_atom_site_U_iso_or_equiv
_atom_site_adp_type
_atom_site_occupancy
_atom_site_symmetry_multiplicity
_atom_site_calc_flag
_atom_site_refinement_flags
_atom_site_disorder_assembly
_atom_site_disorder_group
B1_1 B 0.6411(3) 0.6411(3) 0.0000 0.0323(8) Uani 1 2 d S . .
C2_1 C 0.6400(2) 0.7820(2) 0.02934(8) 0.0319(5) Uani 1 1 d . A .
C3_1 C 0.7590(2) 0.8440(2) 0.01866(8) 0.0316(5) Uani 1 1 d . . .
C1_2 C 0.5344(2) 0.8369(2) 0.06500(9) 0.0328(5) Uani 1 1 d . . .
C2_2 C 0.4090(3) 0.8706(3) 0.04443(10) 0.0449(6) Uani 1 1 d . A .
H2_2 H 0.3929 0.8595 0.0082 0.054 Uiso 1 1 calc R . .
C3_2 C 0.3081(3) 0.9200(3) 0.07659(11) 0.0485(7) Uani 1 1 d . . .
H3_2 H 0.2254 0.9439 0.0618 0.058 Uiso 1 1 calc R A .
C4_2 C 0.3289(3) 0.9342(3) 0.13005(11) 0.0473(7) Uani 1 1 d . A .
H4_2 H 0.2597 0.9650 0.1519 0.057 Uiso 1 1 calc R . .
C5_2 C 0.4529(3) 0.9025(3) 0.15141(10) 0.0460(7) Uani 1 1 d . . .
H5_2 H 0.4678 0.9135 0.1877 0.055 Uiso 1 1 calc R A .
C6_2 C 0.5552(3) 0.8545(2) 0.11930(9) 0.0380(6) Uani 1 1 d . A .
H6_2 H 0.6387 0.8339 0.1341 0.046 Uiso 1 1 calc R . .
C1_3 C 0.8054(2) 0.9736(2) 0.04164(9) 0.0327(5) Uani 1 1 d . A .
C2_3 C 0.7220(3) 1.0868(2) 0.04307(9) 0.0361(6) Uani 1 1 d . . .
H2_3 H 0.6363 1.0828 0.0280 0.043 Uiso 1 1 calc R A .
C3_3 C 0.7656(3) 1.2045(3) 0.06664(9) 0.0410(6) Uani 1 1 d . A .
H3_3 H 0.7097 1.2798 0.0668 0.049 Uiso 1 1 calc R . .
C4_3 C 0.8906(3) 1.2121(3) 0.08991(10) 0.0462(7) Uani 1 1 d . . .
H4_3 H 0.9190 1.2916 0.1061 0.055 Uiso 1 1 calc R A .
C5_3 C 0.9737(3) 1.1005(3) 0.08910(10) 0.0484(7) Uani 1 1 d . A .
H5_3 H 1.0584 1.1048 0.1050 0.058 Uiso 1 1 calc R . .
C6_3 C 0.9321(2) 0.9824(3) 0.06489(10) 0.0404(6) Uani 1 1 d . . .
H6_3 H 0.9895 0.9082 0.0642 0.048 Uiso 1 1 calc R A .
C1_4 C 0.5372(19) 0.530(2) -0.0010(11) 0.0368(14) Uani 0.50 1 d PDU A -1
C2_4 C 0.5215(12) 0.4187(14) -0.0256(4) 0.0433(17) Uani 0.50 1 d PDU A -1
H2_4 H 0.5843 0.3865 -0.0500 0.052 Uiso 0.50 1 calc PR A -1
N3_4 N 0.4064(7) 0.3502(9) -0.0137(3) 0.0434(15) Uani 0.50 1 d PDU A -1
C4_4 C 0.3384(11) 0.4276(10) 0.0237(3) 0.0444(16) Uani 0.50 1 d PDU A -1
H4_4 H 0.2561 0.4051 0.0391 0.053 Uiso 0.50 1 calc PR A -1
C5_4 C 0.4074(14) 0.5375(12) 0.0342(4) 0.0430(16) Uani 0.50 1 d PDU A -1
H5_4 H 0.3839 0.6059 0.0578 0.052 Uiso 0.50 1 calc PR A -1
C6_4 C 0.3658(6) 0.2231(6) -0.0360(2) 0.0523(14) Uani 0.50 1 d PDU A -1
H6A_4 H 0.3709 0.1544 -0.0091 0.078 Uiso 0.50 1 calc PR A -1
H6B_4 H 0.4247 0.2001 -0.0650 0.078 Uiso 0.50 1 calc PR A -1
H6C_4 H 0.2748 0.2297 -0.0488 0.078 Uiso 0.50 1 calc PR A -1

loop_
_atom_site_aniso_label
_atom_site_aniso_U_11
_atom_site_aniso_U_22
_atom_site_aniso_U_33
_atom_site_aniso_U_23
_atom_site_aniso_U_13
_atom_site_aniso_U_12
B1_1 0.0368(13) 0.0368(13) 0.0232(16) 0.0025(11) -0.0025(11) 0.0033(17)
C2_1 0.0326(13) 0.0340(13) 0.0290(11) 0.0022(10) -0.0014(10) 0.0005(10)
C3_1 0.0305(12) 0.0314(12) 0.0328(11) 0.0021(10) -0.0005(10) 0.0034(10)
C1_2 0.0319(12) 0.0315(13) 0.0351(11) -0.0009(10) 0.0067(10) -0.0027(10)
C2_2 0.0359(14) 0.0539(17) 0.0449(13) -0.0056(13) -0.0003(12) -0.0032(12)
C3_2 0.0300(14) 0.0491(17) 0.0663(18) -0.0053(14) 0.0062(13) -0.0025(12)
C4_2 0.0480(16) 0.0326(14) 0.0613(17) -0.0003(13) 0.0249(14) -0.0003(12)
C5_2 0.0632(19) 0.0357(14) 0.0391(13) 0.0021(11) 0.0153(13) 0.0029(14)
C6_2 0.0452(15) 0.0324(13) 0.0363(12) 0.0024(10) 0.0038(11) 0.0016(11)
C1_3 0.0331(12) 0.0326(12) 0.0325(11) -0.0017(10) 0.0050(10) -0.0021(11)
C2_3 0.0355(13) 0.0360(14) 0.0368(12) 0.0011(11) 0.0042(10) 0.0025(11)
C3_3 0.0476(16) 0.0329(13) 0.0425(12) -0.0021(11) 0.0068(12) 0.0041(12)
C4_3 0.0560(18) 0.0321(13) 0.0505(15) -0.0085(12) 0.0038(13) -0.0048(13)
C5_3 0.0412(15) 0.0450(15) 0.0590(16) -0.0080(13) -0.0069(13) -0.0046(13)
C6_3 0.0352(14) 0.0330(13) 0.0531(14) -0.0052(12) -0.0024(12) 0.0018(11)
C1_4 0.035(3) 0.039(3) 0.036(2) 0.005(3) 0.000(2) -0.0018(18)
C2_4 0.040(3) 0.047(3) 0.043(3) -0.002(3) 0.004(2) -0.006(2)
N3_4 0.041(3) 0.041(2) 0.049(3) 0.000(2) 0.002(2) -0.008(2)
C4_4 0.041(3) 0.041(3) 0.051(3) 0.003(2) 0.009(2) -0.008(2)
C5_4 0.041(3) 0.041(3) 0.047(3) 0.000(2) 0.009(2) -0.006(2)
C6_4 0.046(3) 0.046(3) 0.065(3) -0.001(2) -0.006(2) -0.008(2)

loop_
_atom_type_symbol
_atom_type_description
_atom_type_scat_dispersion_real
_atom_type_scat_dispersion_imag
_atom_type_scat_source
C C 0.0033 0.0016 'International Tables Vol C Tables 4.2.6.8 and 6.1.1.4'
H H 0.0000 0.0000 'International Tables Vol C Tables 4.2.6.8 and 6.1.1.4'
B B 0.0013 0.0007 'International Tables Vol C Tables 4.2.6.8 and 6.1.1.4'
N N 0.0061 0.0033 'International Tables Vol C Tables 4.2.6.8 and 6.1.1.4'

loop_
_geom_angle_atom_site_label_1
_geom_angle_atom_site_label_2
_geom_angle_atom_site_label_3
_geom_angle
_geom_angle_site_symmetry_1
_geom_angle_site_symmetry_3
C2_1 B1_1 C2_1 103.2(3) 7 .
C3_1 C2_1 B1_1 107.6(2) . .
C2_1 C3_1 C3_1 110.71(13) . 7
C2_2 C1_2 C6_2 117.9(2) . .
C3_2 C2_2 C1_2 121.3(2) . .
C3_2 C2_2 H2_2 119.4 . .
C1_2 C2_2 H2_2 119.4 . .
C4_2 C3_2 C2_2 120.2(3) . .
C4_2 C3_2 H3_2 119.9 . .
C2_2 C3_2 H3_2 119.9 . .
C3_2 C4_2 C5_2 119.6(2) . .
C3_2 C4_2 H4_2 120.2 . .
C5_2 C4_2 H4_2 120.2 . .
C4_2 C5_2 C6_2 120.5(2) . .
C4_2 C5_2 H5_2 119.7 . .
C6_2 C5_2 H5_2 119.7 . .
C5_2 C6_2 C1_2 120.4(2) . .
C5_2 C6_2 H6_2 119.8 . .
C1_2 C6_2 H6_2 119.8 . .
C6_3 C1_3 C2_3 118.4(2) . .
C3_3 C2_3 C1_3 120.4(2) . .
C3_3 C2_3 H2_3 119.8 . .
C1_3 C2_3 H2_3 119.8 . .
C4_3 C3_3 C2_3 120.9(2) . .
C4_3 C3_3 H3_3 119.6 . .
C2_3 C3_3 H3_3 119.6 . .
C3_3 C4_3 C5_3 119.3(3) . .
C3_3 C4_3 H4_3 120.3 . .
C5_3 C4_3 H4_3 120.3 . .
C4_3 C5_3 C6_3 120.5(3) . .
C4_3 C5_3 H5_3 119.7 . .
C6_3 C5_3 H5_3 119.7 . .
C5_3 C6_3 C1_3 120.5(2) . .
C5_3 C6_3 H6_3 119.7 . .
C1_3 C6_3 H6_3 119.7 . .
C5_4 C1_4 C2_4 102.4(6) . .
N3_4 C2_4 C1_4 115.4(15) . .
N3_4 C2_4 H2_4 122.3 . .
C1_4 C2_4 H2_4 122.3 . .
C4_4 N3_4 C2_4 106.2(10) . .
C4_4 N3_4 C6_4 127.8(10) . .
C2_4 N3_4 C6_4 125.9(7) . .
C5_4 C4_4 N3_4 110.0(11) . .
C5_4 C4_4 H4_4 125.0 . .
N3_4 C4_4 H4_4 125.0 . .
C4_4 C5_4 C1_4 106.0(12) . .
C4_4 C5_4 H5_4 127.0 . .
C1_4 C5_4 H5_4 127.0 . .

loop_
_geom_bond_atom_site_label_1
_geom_bond_atom_site_label_2
_geom_bond_distance
_geom_bond_site_symmetry_2
B1_1 C2_1 1.580(3) 7
B1_1 C2_1 1.580(3) .
C2_1 C3_1 1.357(3) .
C3_1 C3_1 1.516(4) 7
C1_2 C2_2 1.386(3) .
C1_2 C6_2 1.389(3) .
C2_2 C3_2 1.376(4) .
C2_2 H2_2 0.9300 .
C3_2 C4_2 1.364(4) .
C3_2 H3_2 0.9300 .
C4_2 C5_2 1.378(4) .
C4_2 H4_2 0.9300 .
C5_2 C6_2 1.380(3) .
C5_2 H5_2 0.9300 .
C6_2 H6_2 0.9300 .
C1_3 C6_3 1.388(3) .
C1_3 C2_3 1.394(3) .
C2_3 C3_3 1.379(3) .
C2_3 H2_3 0.9300 .
C3_3 C4_3 1.372(4) .
C3_3 H3_3 0.9300 .
C4_3 C5_3 1.380(4) .
C4_3 H4_3 0.9300 .
C5_3 C6_3 1.383(3) .
C5_3 H5_3 0.9300 .
C6_3 H6_3 0.9300 .
C1_4 C5_4 1.56(4) .
C1_4 C2_4 1.27(3) .
C2_4 N3_4 1.362(14) .
C2_4 H2_4 0.9300 .
N3_4 C4_4 1.387(7) .
N3_4 C6_4 1.437(10) .
C4_4 C5_4 1.313(16) .
C4_4 H4_4 0.9300 .
C5_4 H5_4 0.9300 .
C6_4 H6A_4 0.9600 .
C6_4 H6B_4 0.9600 .
C6_4 H6C_4 0.9600 .

loop_
_geom_torsion_atom_site_label_1
_geom_torsion_atom_site_label_2
_geom_torsion_atom_site_label_3
_geom_torsion_atom_site_label_4
_geom_torsion
_geom_torsion_site_symmetry_1
_geom_torsion_site_symmetry_4
C2_1 B1_1 C2_1 C3_1 -0.98(11) 7 .
B1_1 C2_1 C3_1 C3_1 2.4(3) . 7
C6_2 C1_2 C2_2 C3_2 0.0(4) . .
C1_2 C2_2 C3_2 C4_2 -1.4(4) . .
C2_2 C3_2 C4_2 C5_2 1.9(4) . .
C3_2 C4_2 C5_2 C6_2 -1.1(4) . .
C4_2 C5_2 C6_2 C1_2 -0.4(4) . .
C2_2 C1_2 C6_2 C5_2 0.9(4) . .
C6_3 C1_3 C2_3 C3_3 0.6(4) . .
C1_3 C2_3 C3_3 C4_3 -1.2(4) . .
C2_3 C3_3 C4_3 C5_3 0.7(4) . .
C3_3 C4_3 C5_3 C6_3 0.3(4) . .
C4_3 C5_3 C6_3 C1_3 -0.9(4) . .
C2_3 C1_3 C6_3 C5_3 0.4(4) . .
C5_4 C1_4 C2_4 N3_4 -0.01(5) . .
C1_4 C2_4 N3_4 C4_4 -0.04(6) . .
C1_4 C2_4 N3_4 C6_4 179.99(7) . .
C2_4 N3_4 C4_4 C5_4 0.08(11) . .
C6_4 N3_4 C4_4 C5_4 -179.95(10) . .
N3_4 C4_4 C5_4 C1_4 -0.08(13) . .
C2_4 C1_4 C5_4 C4_4 0.05(10) . .
